data_2218207
loop_
_publ_author_name
'Liu, Gang'
'Tu, Qidong'
'Zhang, Qing'
'Fan, Congbin'
'Yang, Tianshe'

_publ_section_title
;1,2-Bis[5-(4-cyanophenyl)-2-methyl-3-thienyl]-3,3,4,4,5,5-hexafluorocyclopent-1-ene:
 a photochromic diarylethene compound
;
_journal_coeditor_code NG2448
_journal_issue 5
_journal_name_full 'Acta Crystallographica Section E'
_journal_page_first o938
_journal_paper_doi 10.1107/S1600536808011653
_journal_volume 64
_journal_year 2008
_chemical_formula_iupac 'C29 H16 F6 N2 S2'
_chemical_formula_moiety 'C29 H16 F6 N2 S2'
_chemical_formula_sum 'C29 H16 F6 N2 S2'
_chemical_formula_weight 570.56
_chemical_name_systematic
;1,2-Bis[5-(4-cyanophenyl)-2-methyl-3-thienyl]-3,3,4,4,5,5-hexafluorocyclopent-
1-ene
;
_space_group_IT_number 15
_symmetry_cell_setting monoclinic
_symmetry_space_group_name_Hall '-C 2yc'
_symmetry_space_group_name_H-M 'C 1 2/c 1'
_atom_sites_solution_hydrogens geom
_atom_sites_solution_primary direct
_atom_sites_solution_secondary difmap
_audit_creation_method SHELXL-97
_cell_angle_alpha 90.00
_cell_angle_beta 95.911(7)
_cell_angle_gamma 90.00
_cell_formula_units_Z 4
_cell_length_a 24.987(10)
_cell_length_b 9.276(4)
_cell_length_c 10.774(4)
_cell_measurement_reflns_used 3563
_cell_measurement_temperature 113(2)
_cell_measurement_theta_max 27.9
_cell_measurement_theta_min 1.6
_cell_volume 2483.9(17)
_computing_cell_refinement 'CrystalClear (Rigaku/MSC, 2001)'
_computing_data_collection 'CrystalClear (Rigaku/MSC, 2001)'
_computing_data_reduction 'CrystalStructure (Rigaku/MSC, 2004)'
_computing_molecular_graphics 'SHELXTL (Sheldrick, 2008)'
_computing_publication_material 'CrystalStructure (Rigaku/MSC, 2004)'
_computing_structure_refinement 'SHELXL97 (Sheldrick, 2008)'
_computing_structure_solution 'SHELXS97 (Sheldrick, 2008)'
_diffrn_ambient_temperature 113(2)
_diffrn_detector_area_resol_mean 7.31
_diffrn_measured_fraction_theta_full 0.995
_diffrn_measured_fraction_theta_max 0.995
_diffrn_measurement_device_type 'Rigaku Saturn'
_diffrn_measurement_method \w
_diffrn_radiation_monochromator confocal
_diffrn_radiation_source 'rotating anode'
_diffrn_radiation_type MoK\a
_diffrn_radiation_wavelength 0.71070
_diffrn_reflns_av_R_equivalents 0.0315
_diffrn_reflns_av_sigmaI/netI 0.0281
_diffrn_reflns_limit_h_max 30
_diffrn_reflns_limit_h_min -30
_diffrn_reflns_limit_k_max 11
_diffrn_reflns_limit_k_min -11
_diffrn_reflns_limit_l_max 13
_diffrn_reflns_limit_l_min -12
_diffrn_reflns_number 9917
_diffrn_reflns_theta_full 26.00
_diffrn_reflns_theta_max 26.00
_diffrn_reflns_theta_min 1.64
_exptl_absorpt_coefficient_mu 0.283
_exptl_absorpt_correction_T_max 0.9723
_exptl_absorpt_correction_T_min 0.9051
_exptl_absorpt_correction_type multi-scan
_exptl_absorpt_process_details '(Jacobson, 1998)'
_exptl_crystal_colour colorless
_exptl_crystal_density_diffrn 1.526
_exptl_crystal_density_method 'not measured'
_exptl_crystal_description block
_exptl_crystal_F_000 1160
_exptl_crystal_size_max 0.36
_exptl_crystal_size_mid 0.20
_exptl_crystal_size_min 0.10
_refine_diff_density_max 0.902
_refine_diff_density_min -0.651
_refine_ls_extinction_coef 0.0031(9)
_refine_ls_extinction_expression Fc^*^=kFc[1+0.001xFc^2^\l^3^/sin(2\q)]^-1/4^
_refine_ls_extinction_method 'SHELXL97 (Sheldrick, 2008)'
_refine_ls_goodness_of_fit_ref 1.065
_refine_ls_hydrogen_treatment constr
_refine_ls_matrix_type full
_refine_ls_number_parameters 180
_refine_ls_number_reflns 2437
_refine_ls_number_restraints 0
_refine_ls_restrained_S_all 1.065
_refine_ls_R_factor_all 0.0645
_refine_ls_R_factor_gt 0.0570
_refine_ls_shift/su_max 0.001
_refine_ls_shift/su_mean 0.000
_refine_ls_structure_factor_coef Fsqd
_refine_ls_weighting_details 'calc w=1/[\s^2^(Fo^2^)+(0.0692P)^2^+6.3864P] where P=(Fo^2^+2Fc^2^)/3'
_refine_ls_weighting_scheme calc
_refine_ls_wR_factor_gt 0.1394
_refine_ls_wR_factor_ref 0.1454
_reflns_number_gt 2130
_reflns_number_total 2437
_reflns_threshold_expression I>2\s(I)
_cod_data_source_file ng2448.cif
_cod_data_source_block I
_cod_original_cell_volume 2483.8(17)
_cod_original_sg_symbol_Hall -C2yc
_cod_original_sg_symbol_H-M 'C 2/c'
_cod_database_code 2218207
_cod_database_fobs_code 2218207

loop_
_symmetry_equiv_pos_as_xyz
'x, y, z'
'-x, y, -z+1/2'
'x+1/2, y+1/2, z'
'-x+1/2, y+1/2, -z+1/2'
'-x, -y, -z'
'x, -y, z-1/2'
'-x+1/2, -y+1/2, -z'
'x+1/2, -y+1/2, z-1/2'

loop_
_atom_site_type_symbol
_atom_site_label
_atom_site_fract_x
_atom_site_fract_y
_atom_site_fract_z
_atom_site_U_iso_or_equiv
_atom_site_adp_type
_atom_site_calc_flag
_atom_site_refinement_flags
_atom_site_occupancy
S S1 0.12440(3) 0.06080(7) 0.81522(6) 0.0293(2) Uani d . 1
F F1 0.04313(8) 0.57014(18) 0.94258(16) 0.0469(5) Uani d . 1
F F2 0.09200(7) 0.57943(19) 0.7907(2) 0.0607(7) Uani d . 1
F F3 -0.02249(10) 0.7331(3) 0.8302(2) 0.0846(10) Uani d . 1
N N1 0.34207(11) 0.1164(3) 1.4057(3) 0.0492(7) Uani d . 1
C C1 0.13504(10) 0.1761(3) 0.9418(2) 0.0252(6) Uani d . 1
C C2 0.09893(10) 0.2871(3) 0.9294(2) 0.0248(6) Uani d . 1
H H2 0.0981 0.3621 0.9893 0.030 Uiso calc R 1
C C3 0.06264(10) 0.2802(3) 0.8183(2) 0.0244(6) Uani d . 1
C C4 0.07183(10) 0.1622(3) 0.7454(2) 0.0270(6) Uani d . 1
C C5 0.17915(10) 0.1560(3) 1.0408(2) 0.0248(6) Uani d . 1
C C6 0.17718(11) 0.2247(3) 1.1548(2) 0.0281(6) Uani d . 1
H H6 0.1462 0.2791 1.1693 0.034 Uiso calc R 1
C C7 0.21958(11) 0.2150(3) 1.2473(3) 0.0308(6) Uani d . 1
H H7 0.2177 0.2624 1.3248 0.037 Uiso calc R 1
C C8 0.26506(10) 0.1355(3) 1.2265(3) 0.0287(6) Uani d . 1
C C9 0.26789(11) 0.0656(3) 1.1132(3) 0.0292(6) Uani d . 1
H H9 0.2990 0.0118 1.0988 0.035 Uiso calc R 1
C C10 0.22495(11) 0.0750(3) 1.0215(3) 0.0286(6) Uani d . 1
H H10 0.2265 0.0260 0.9445 0.034 Uiso calc R 1
C C11 0.30895(11) 0.1252(3) 1.3245(3) 0.0350(7) Uani d . 1
C C12 0.02472(10) 0.3973(3) 0.7823(2) 0.0228(5) Uani d . 1
C C13 0.04203(10) 0.5483(3) 0.8172(3) 0.0274(6) Uani d . 1
C C14 0.0000 0.6490(4) 0.7500 0.0306(8) Uani d S 1
C C15 0.04599(12) 0.1178(3) 0.6201(3) 0.0331(6) Uani d . 1
H H15A 0.0714 0.0602 0.5775 0.040 Uiso calc R 1
H H15B 0.0358 0.2039 0.5704 0.040 Uiso calc R 1
H H15C 0.0138 0.0603 0.6302 0.040 Uiso calc R 1

loop_
_atom_site_aniso_label
_atom_site_aniso_U_11
_atom_site_aniso_U_22
_atom_site_aniso_U_33
_atom_site_aniso_U_12
_atom_site_aniso_U_13
_atom_site_aniso_U_23
S1 0.0312(4) 0.0264(4) 0.0297(4) 0.0058(3) -0.0006(3) -0.0016(3)
F1 0.0697(13) 0.0316(9) 0.0346(10) 0.0099(8) -0.0174(9) -0.0094(7)
F2 0.0327(10) 0.0317(10) 0.122(2) -0.0050(8) 0.0302(11) 0.0038(11)
F3 0.0843(17) 0.0847(17) 0.0741(15) 0.0586(14) -0.0430(13) -0.0557(13)
N1 0.0378(15) 0.0602(18) 0.0466(16) -0.0076(13) -0.0110(12) 0.0141(14)
C1 0.0246(12) 0.0227(12) 0.0283(13) 0.0003(10) 0.0023(10) 0.0013(10)
C2 0.0240(12) 0.0234(12) 0.0269(13) 0.0005(10) 0.0017(10) 0.0004(10)
C3 0.0232(12) 0.0235(13) 0.0263(13) -0.0004(10) 0.0012(10) 0.0023(10)
C4 0.0277(13) 0.0263(13) 0.0268(13) 0.0018(10) 0.0012(10) 0.0016(11)
C5 0.0233(12) 0.0221(12) 0.0289(13) -0.0006(10) 0.0016(10) 0.0044(10)
C6 0.0272(13) 0.0262(13) 0.0306(14) 0.0038(10) 0.0011(10) 0.0026(11)
C7 0.0357(15) 0.0266(14) 0.0292(14) -0.0003(11) -0.0012(11) 0.0032(11)
C8 0.0260(13) 0.0267(13) 0.0324(14) -0.0014(10) -0.0023(11) 0.0096(11)
C9 0.0229(13) 0.0280(14) 0.0366(15) 0.0022(10) 0.0022(11) 0.0064(11)
C10 0.0282(13) 0.0275(13) 0.0301(14) 0.0022(10) 0.0033(11) 0.0025(11)
C11 0.0304(14) 0.0348(15) 0.0393(16) -0.0022(12) 0.0007(13) 0.0072(13)
C12 0.0249(12) 0.0219(12) 0.0216(12) -0.0018(10) 0.0032(10) 0.0007(10)
C13 0.0218(13) 0.0261(13) 0.0342(14) -0.0021(10) 0.0027(11) -0.0006(11)
C14 0.038(2) 0.0211(18) 0.032(2) 0.000 -0.0003(16) 0.000
C15 0.0375(15) 0.0310(15) 0.0292(14) 0.0076(12) -0.0038(12) -0.0051(12)

loop_
_atom_type_symbol
_atom_type_description
_atom_type_scat_dispersion_real
_atom_type_scat_dispersion_imag
_atom_type_scat_source
C C 0.0033 0.0016 'International Tables Vol C Tables 4.2.6.8 and 6.1.1.4'
H H 0.0000 0.0000 'International Tables Vol C Tables 4.2.6.8 and 6.1.1.4'
N N 0.0061 0.0033 'International Tables Vol C Tables 4.2.6.8 and 6.1.1.4'
F F 0.0171 0.0103 'International Tables Vol C Tables 4.2.6.8 and 6.1.1.4'
S S 0.1246 0.1234 'International Tables Vol C Tables 4.2.6.8 and 6.1.1.4'

loop_
_geom_angle_atom_site_label_1
_geom_angle_atom_site_label_2
_geom_angle_atom_site_label_3
_geom_angle_site_symmetry_1
_geom_angle_site_symmetry_3
_geom_angle
C4 S1 C1 . . 93.15(13)
C2 C1 C5 . . 127.3(2)
C2 C1 S1 . . 110.0(2)
C5 C1 S1 . . 122.54(19)
C1 C2 C3 . . 113.8(2)
C1 C2 H2 . . 123.1
C3 C2 H2 . . 123.1
C4 C3 C2 . . 112.6(2)
C4 C3 C12 . . 125.3(2)
C2 C3 C12 . . 121.7(2)
C3 C4 C15 . . 130.6(2)
C3 C4 S1 . . 110.39(19)
C15 C4 S1 . . 118.9(2)
C6 C5 C10 . . 118.7(2)
C6 C5 C1 . . 119.6(2)
C10 C5 C1 . . 121.6(2)
C7 C6 C5 . . 120.9(2)
C7 C6 H6 . . 119.5
C5 C6 H6 . . 119.5
C6 C7 C8 . . 119.8(3)
C6 C7 H7 . . 120.1
C8 C7 H7 . . 120.1
C9 C8 C7 . . 120.3(2)
C9 C8 C11 . . 120.5(2)
C7 C8 C11 . . 119.2(3)
C10 C9 C8 . . 119.4(2)
C10 C9 H9 . . 120.3
C8 C9 H9 . . 120.3
C9 C10 C5 . . 120.8(3)
C9 C10 H10 . . 119.6
C5 C10 H10 . . 119.6
N1 C11 C8 . . 177.0(3)
C12 C12 C3 2_556 . 131.76(14)
C12 C12 C13 2_556 . 110.66(14)
C3 C12 C13 . . 117.6(2)
F2 C13 F1 . . 104.8(2)
F2 C13 C12 . . 113.5(2)
F1 C13 C12 . . 111.3(2)
F2 C13 C14 . . 112.1(2)
F1 C13 C14 . . 108.70(19)
C12 C13 C14 . . 106.5(2)
F3 C14 F3 2_556 . 108.2(4)
F3 C14 C13 2_556 2_556 111.45(14)
F3 C14 C13 . 2_556 110.49(15)
F3 C14 C13 2_556 . 110.49(15)
F3 C14 C13 . . 111.45(14)
C13 C14 C13 2_556 . 104.8(3)
C4 C15 H15A . . 109.5
C4 C15 H15B . . 109.5
H15A C15 H15B . . 109.5
C4 C15 H15C . . 109.5
H15A C15 H15C . . 109.5
H15B C15 H15C . . 109.5

loop_
_geom_bond_atom_site_label_1
_geom_bond_atom_site_label_2
_geom_bond_site_symmetry_2
_geom_bond_distance
_geom_bond_publ_flag
S1 C4 . 1.724(3) yes
S1 C1 . 1.732(3) yes
F1 C13 . 1.363(3) ?
F2 C13 . 1.341(3) ?
F3 C14 . 1.331(3) ?
N1 C11 . 1.144(4) yes
C1 C2 . 1.367(4) yes
C1 C5 . 1.465(3) yes
C2 C3 . 1.427(4) ?
C2 H2 . 0.9500 ?
C3 C4 . 1.380(4) ?
C3 C12 . 1.467(3) ?
C4 C15 . 1.493(4) yes
C5 C6 . 1.389(4) yes
C5 C10 . 1.402(4) yes
C6 C7 . 1.380(4) ?
C6 H6 . 0.9500 ?
C7 C8 . 1.392(4) yes
C7 H7 . 0.9500 ?
C8 C9 . 1.390(4) ?
C8 C11 . 1.446(4) yes
C9 C10 . 1.384(4) yes
C9 H9 . 0.9500 ?
C10 H10 . 0.9500 ?
C12 C12 2_556 1.354(5) yes
C12 C13 . 1.502(3) yes
C13 C14 . 1.531(3) yes
C14 F3 2_556 1.331(3) ?
C14 C13 2_556 1.531(3) ?
C15 H15A . 0.9800 ?
C15 H15B . 0.9800 ?
C15 H15C . 0.9800 ?

loop_
_geom_torsion_atom_site_label_1
_geom_torsion_atom_site_label_2
_geom_torsion_atom_site_label_3
_geom_torsion_atom_site_label_4
_geom_torsion_site_symmetry_1
_geom_torsion_site_symmetry_4
_geom_torsion
_geom_torsion_publ_flag
C4 S1 C1 C2 . . 0.4(2) ?
C4 S1 C1 C5 . . -176.3(2) yes
C5 C1 C2 C3 . . 176.4(2) yes
S1 C1 C2 C3 . . -0.1(3) ?
C1 C2 C3 C4 . . -0.3(3) ?
C1 C2 C3 C12 . . -173.6(2) yes
C2 C3 C4 C15 . . -176.1(3) yes
C12 C3 C4 C15 . . -3.2(5) ?
C2 C3 C4 S1 . . 0.6(3) ?
C12 C3 C4 S1 . . 173.5(2) ?
C1 S1 C4 C3 . . -0.6(2) ?
C1 S1 C4 C15 . . 176.6(2) ?
C2 C1 C5 C6 . . 21.9(4) ?
S1 C1 C5 C6 . . -162.0(2) yes
C2 C1 C5 C10 . . -154.7(3) yes
S1 C1 C5 C10 . . 21.4(3) ?
C10 C5 C6 C7 . . 0.6(4) ?
C1 C5 C6 C7 . . -176.0(2) ?
C5 C6 C7 C8 . . 0.0(4) ?
C6 C7 C8 C9 . . -0.1(4) ?
C6 C7 C8 C11 . . -179.4(3) ?
C7 C8 C9 C10 . . -0.4(4) ?
C11 C8 C9 C10 . . 178.9(2) ?
C8 C9 C10 C5 . . 1.1(4) ?
C6 C5 C10 C9 . . -1.2(4) ?
C1 C5 C10 C9 . . 175.4(2) ?
C4 C3 C12 C12 . 2_556 37.9(5) yes
C2 C3 C12 C12 . 2_556 -149.8(3) yes
C4 C3 C12 C13 . . -140.0(3) ?
C2 C3 C12 C13 . . 32.3(3) yes
C12 C12 C13 F2 2_556 . -131.7(3) ?
C3 C12 C13 F2 . . 46.7(3) ?
C12 C12 C13 F1 2_556 . 110.5(3) ?
C3 C12 C13 F1 . . -71.2(3) ?
C12 C12 C13 C14 2_556 . -7.9(3) ?
C3 C12 C13 C14 . . 170.46(19) ?
F2 C13 C14 F3 . 2_556 7.2(3) ?
F1 C13 C14 F3 . 2_556 122.5(2) ?
C12 C13 C14 F3 . 2_556 -117.5(3) ?
F2 C13 C14 F3 . . -113.2(3) ?
F1 C13 C14 F3 . . 2.2(3) ?
C12 C13 C14 F3 . . 122.2(3) ?
F2 C13 C14 C13 . 2_556 127.3(3) ?
F1 C13 C14 C13 . 2_556 -117.3(2) ?
C12 C13 C14 C13 . 2_556 2.69(11) ?
